data_4505903
loop_
_publ_author_name
'Rigby, Nicola'
'Jacobs, Tia'
'Reddy, Jayarama Prakasha'
'Hardie, Michaele J.'

_publ_section_title
;
 Metal Complexes of 2,2&#x2032;-Bipyridine-4,4&#x2032;-diamine as
 Metallo-Tectons for Hydrogen Bonded Networks
;
_journal_issue 4
_journal_name_full 'Crystal Growth &amp; Design'
_journal_page_first 1871
_journal_paper_doi 10.1021/cg201512q
_journal_volume 12
_journal_year 2012
_chemical_formula_sum 'C30 H35.5 Cd Cl2 N12 O2.75'
_chemical_formula_weight 791.50
_chemical_name_systematic
; 
 tris(2,2'-bipyridine-4,4'-diamine)cadmium(II) chloride hydrate
;
_space_group_IT_number 88
_symmetry_cell_setting tetragonal
_symmetry_space_group_name_Hall '-I 4ad'
_symmetry_space_group_name_H-M 'I 41/a :2'
_atom_sites_solution_hydrogens geom
_atom_sites_solution_primary direct
_atom_sites_solution_secondary difmap
_audit_creation_method SHELXL-97
_cell_angle_alpha 90.00
_cell_angle_beta 90.00
_cell_angle_gamma 90.00
_cell_formula_units_Z 16
_cell_length_a 31.7204(10)
_cell_length_b 31.7204(10)
_cell_length_c 13.7906(6)
_cell_measurement_temperature 150(2)
_cell_volume 13875.9(9)
_computing_cell_refinement 'APEXII (Bruker, 2004)'
_computing_data_collection 'APEXII (Bruker, 2004)'
_computing_data_reduction 'APEXII (Bruker, 2004)'
_computing_molecular_graphics 'XSeed (Barbour, 2001)'
_computing_structure_refinement 'SHELXL-97 (Sheldrick, 1997)'
_computing_structure_solution 'SHELXS-97 (Sheldrick, 1990)'
_diffrn_ambient_temperature 150(2)
_diffrn_measured_fraction_theta_full 0.999
_diffrn_measured_fraction_theta_max 0.999
_diffrn_measurement_device_type 'Bruker Apex II diffractometer'
_diffrn_measurement_method 'omega and phi scans'
_diffrn_radiation_monochromator graphite
_diffrn_radiation_source 'rotating anode'
_diffrn_radiation_type MoK\a
_diffrn_radiation_wavelength 0.71073
_diffrn_reflns_av_R_equivalents 0.0930
_diffrn_reflns_av_sigmaI/netI 0.0407
_diffrn_reflns_limit_h_max 31
_diffrn_reflns_limit_h_min -31
_diffrn_reflns_limit_k_max 28
_diffrn_reflns_limit_k_min -31
_diffrn_reflns_limit_l_max 13
_diffrn_reflns_limit_l_min -13
_diffrn_reflns_number 49171
_diffrn_reflns_theta_full 20.75
_diffrn_reflns_theta_max 20.75
_diffrn_reflns_theta_min 1.82
_exptl_absorpt_coefficient_mu 0.833
_exptl_absorpt_correction_T_max 0.9595
_exptl_absorpt_correction_T_min 0.8510
_exptl_absorpt_correction_type multi-scan
_exptl_absorpt_process_details SADABS
_exptl_crystal_colour colorless
_exptl_crystal_density_diffrn 1.516
_exptl_crystal_density_method 'not measured'
_exptl_crystal_description needle
_exptl_crystal_F_000 6456
_exptl_crystal_size_max 0.20
_exptl_crystal_size_mid 0.05
_exptl_crystal_size_min 0.05
_refine_diff_density_max 1.100
_refine_diff_density_min -0.422
_refine_diff_density_rms 0.105
_refine_ls_extinction_method none
_refine_ls_goodness_of_fit_ref 1.026
_refine_ls_hydrogen_treatment constr
_refine_ls_matrix_type full
_refine_ls_number_parameters 425
_refine_ls_number_reflns 3604
_refine_ls_number_restraints 0
_refine_ls_restrained_S_all 1.026
_refine_ls_R_factor_all 0.0742
_refine_ls_R_factor_gt 0.0524
_refine_ls_shift/su_max 0.001
_refine_ls_shift/su_mean 0.000
_refine_ls_structure_factor_coef Fsqd
_refine_ls_weighting_details 'calc w=1/[\s^2^(Fo^2^)+(0.0796P)^2^+201.4047P] where P=(Fo^2^+2Fc^2^)/3'
_refine_ls_weighting_scheme calc
_refine_ls_wR_factor_gt 0.1372
_refine_ls_wR_factor_ref 0.1546
_reflns_number_gt 2755
_reflns_number_total 3604
_reflns_threshold_expression >2sigma(I)
_cod_data_source_file cg201512q_si_001.cif
_cod_data_source_block c:
_cod_depositor_comments
;
The following automatic conversions were performed:

'_symmetry_cell_setting' value 'Tetragonal' changed to 'tetragonal'
according to /home/saulius/struct/CIF-dictionaries/cif_core.dic
dictionary named 'cif_core.dic' version 2.4.1 from 2010-06-29.

Automatic conversion script
Id: cif_fix_values 1715 2011-07-08 13:25:40Z adriana 
;
_cod_original_sg_symbol_H-M I4(1)/a
_cod_original_formula_sum 'C30 H35.50 Cd Cl2 N12 O2.75'
_cod_database_code 4505903

loop_
_symmetry_equiv_pos_as_xyz
'x, y, z'
'-y+3/4, x+1/4, z+1/4'
'-x, -y+1/2, z'
'y+1/4, -x+1/4, z+1/4'
'x+1/2, y+1/2, z+1/2'
'-y+5/4, x+3/4, z+3/4'
'-x+1/2, -y+1, z+1/2'
'y+3/4, -x+3/4, z+3/4'
'-x, -y, -z'
'y-3/4, -x-1/4, -z-1/4'
'x, y-1/2, -z'
'-y-1/4, x-1/4, -z-1/4'
'-x+1/2, -y+1/2, -z+1/2'
'y-1/4, -x+1/4, -z+1/4'
'x+1/2, y, -z+1/2'
'-y+1/4, x+1/4, -z+1/4'

loop_
_atom_site_label
_atom_site_type_symbol
_atom_site_fract_x
_atom_site_fract_y
_atom_site_fract_z
_atom_site_U_iso_or_equiv
_atom_site_adp_type
_atom_site_occupancy
_atom_site_symmetry_multiplicity
_atom_site_calc_flag
_atom_site_refinement_flags
Cd1 Cd 0.606281(19) 0.46437(2) 0.46954(5) 0.0290(3) Uani 1 1 d .
N1 N 0.5794(2) 0.5210(2) 0.5565(5) 0.0311(18) Uani 1 1 d .
C1 C 0.5849(3) 0.5284(3) 0.6509(7) 0.039(2) Uani 1 1 d .
H1 H 0.6064 0.5130 0.6835 0.046 Uiso 1 1 calc R
N2 N 0.5549(2) 0.4976(2) 0.3734(5) 0.0301(18) Uani 1 1 d .
C2 C 0.5617(3) 0.5569(3) 0.7046(7) 0.037(2) Uani 1 1 d .
H2 H 0.5675 0.5612 0.7714 0.044 Uiso 1 1 calc R
N3 N 0.5045(2) 0.6064(2) 0.7084(6) 0.042(2) Uani 1 1 d .
H3A H 0.5083 0.6104 0.7709 0.050 Uiso 1 1 calc R
H3B H 0.4843 0.6201 0.6778 0.050 Uiso 1 1 calc R
C3 C 0.5296(3) 0.5790(3) 0.6591(6) 0.028(2) Uani 1 1 d .
N4 N 0.5183(2) 0.5917(3) 0.1816(6) 0.048(2) Uani 1 1 d .
H4A H 0.5165 0.5864 0.1191 0.057 Uiso 1 1 calc R
H4B H 0.5135 0.6174 0.2033 0.057 Uiso 1 1 calc R
C4 C 0.5245(3) 0.5729(3) 0.5589(6) 0.027(2) Uani 1 1 d .
H4 H 0.5040 0.5886 0.5240 0.033 Uiso 1 1 calc R
N5 N 0.6578(2) 0.5073(2) 0.3955(5) 0.0281(18) Uani 1 1 d .
C5 C 0.5493(3) 0.5441(3) 0.5118(6) 0.027(2) Uani 1 1 d .
N6 N 0.6724(2) 0.4502(2) 0.5408(5) 0.0263(17) Uani 1 1 d .
C6 C 0.5449(2) 0.5365(3) 0.4056(6) 0.026(2) Uani 1 1 d .
N7 N 0.7415(3) 0.6070(2) 0.3556(5) 0.043(2) Uani 1 1 d .
H7A H 0.7662 0.6072 0.3845 0.051 Uiso 1 1 calc R
H7B H 0.7339 0.6283 0.3188 0.051 Uiso 1 1 calc R
C7 C 0.5321(3) 0.5684(3) 0.3436(6) 0.032(2) Uani 1 1 d .
H7 H 0.5260 0.5956 0.3687 0.038 Uiso 1 1 calc R
N8 N 0.7936(2) 0.4032(3) 0.5814(5) 0.040(2) Uani 1 1 d .
H8A H 0.8154 0.4150 0.5526 0.048 Uiso 1 1 calc R
H8B H 0.7973 0.3807 0.6180 0.048 Uiso 1 1 calc R
C8 C 0.5282(3) 0.5607(3) 0.2438(7) 0.035(2) Uani 1 1 d .
N9 N 0.5772(2) 0.4120(2) 0.5685(5) 0.0290(18) Uani 1 1 d .
C9 C 0.5360(3) 0.5199(3) 0.2120(6) 0.034(2) Uani 1 1 d .
H9 H 0.5320 0.5128 0.1457 0.040 Uiso 1 1 calc R
N10 N 0.6066(2) 0.4011(2) 0.3832(5) 0.0315(18) Uani 1 1 d .
C10 C 0.5494(3) 0.4901(3) 0.2766(7) 0.039(2) Uani 1 1 d .
H10 H 0.5551 0.4626 0.2529 0.046 Uiso 1 1 calc R
N11 N 0.5774(3) 0.3084(3) 0.7561(6) 0.067(3) Uani 1 1 d .
H11A H 0.5810 0.2828 0.7332 0.081 Uiso 1 1 calc R
H11B H 0.5744 0.3124 0.8188 0.081 Uiso 1 1 calc R
C11 C 0.6488(3) 0.5403(3) 0.3394(6) 0.032(2) Uani 1 1 d .
H11 H 0.6220 0.5408 0.3086 0.038 Uiso 1 1 calc R
N12 N 0.5731(3) 0.2927(2) 0.2312(6) 0.045(2) Uani 1 1 d .
H12A H 0.5604 0.2720 0.2621 0.054 Uiso 1 1 calc R
H12B H 0.5780 0.2906 0.1686 0.054 Uiso 1 1 calc R
C12 C 0.6752(3) 0.5732(3) 0.3233(6) 0.032(2) Uani 1 1 d .
H12 H 0.6668 0.5957 0.2822 0.039 Uiso 1 1 calc R
C13 C 0.7152(3) 0.5738(3) 0.3677(7) 0.034(2) Uani 1 1 d .
C14 C 0.7248(3) 0.5388(3) 0.4247(6) 0.030(2) Uani 1 1 d .
H14 H 0.7516 0.5372 0.4554 0.036 Uiso 1 1 calc R
C15 C 0.6964(3) 0.5065(3) 0.4374(6) 0.024(2) Uiso 1 1 d .
C16 C 0.7061(3) 0.4698(3) 0.4985(6) 0.023(2) Uani 1 1 d .
C17 C 0.7465(3) 0.4552(3) 0.5119(6) 0.024(2) Uani 1 1 d .
H17 H 0.7695 0.4694 0.4819 0.029 Uiso 1 1 calc R
C18 C 0.7543(3) 0.4196(3) 0.5692(6) 0.029(2) Uani 1 1 d .
C19 C 0.7193(3) 0.4005(3) 0.6134(6) 0.027(2) Uani 1 1 d .
H19 H 0.7227 0.3767 0.6546 0.032 Uiso 1 1 calc R
C20 C 0.6803(3) 0.4169(3) 0.5956(6) 0.027(2) Uiso 1 1 d .
H20 H 0.6569 0.4032 0.6251 0.032 Uiso 1 1 calc R
C21 C 0.5721(3) 0.4157(3) 0.6646(7) 0.035(2) Uani 1 1 d .
H21 H 0.5687 0.4434 0.6898 0.042 Uiso 1 1 calc R
C22 C 0.5713(3) 0.3835(3) 0.7285(7) 0.040(3) Uani 1 1 d .
H22 H 0.5674 0.3887 0.7958 0.049 Uiso 1 1 calc R
C23 C 0.5764(3) 0.3422(3) 0.6938(7) 0.045(3) Uani 1 1 d .
C24 C 0.5810(3) 0.3372(3) 0.5937(7) 0.037(2) Uani 1 1 d .
H24 H 0.5839 0.3098 0.5666 0.045 Uiso 1 1 calc R
C25 C 0.5815(2) 0.3723(3) 0.5339(6) 0.027(2) Uani 1 1 d .
C26 C 0.5890(2) 0.3680(3) 0.4277(6) 0.026(2) Uani 1 1 d .
C27 C 0.5773(3) 0.3315(3) 0.3795(6) 0.030(2) Uani 1 1 d .
H27 H 0.5642 0.3092 0.4141 0.035 Uiso 1 1 calc R
C28 C 0.5849(3) 0.3275(3) 0.2795(7) 0.031(2) Uani 1 1 d .
C29 C 0.6056(3) 0.3616(3) 0.2343(7) 0.037(2) Uani 1 1 d .
H29 H 0.6123 0.3608 0.1672 0.044 Uiso 1 1 calc R
C30 C 0.61542(13) 0.39446(13) 0.2878(3) 0.038(2) Uani 1 1 d .
H30 H 0.6305 0.4163 0.2559 0.045 Uiso 1 1 calc R
Cl3 Cl 0.70969(13) 0.68342(13) 0.2161(3) 0.1039(17) Uani 0.75 1 d PR
Cl2 Cl 0.55771(13) 0.29932(13) -0.0023(3) 0.107(3) Uani 0.50 1 d PR
Cl1 Cl 0.50000(13) 0.25000(13) 0.3750(3) 0.0472(14) Uani 1 4 d SR
O3 O 0.4816(2) 0.6074(3) 0.9350(5) 0.079(3) Uani 1 1 d .
O2 O 0.8845(2) 0.4198(2) 0.5899(7) 0.076(3) Uani 1 1 d .
Cl4 Cl 0.5432(4) 0.5524(3) -0.0400(5) 0.144(4) Uani 0.50 1 d P
O4 O 0.5000 0.2500 -0.1250 0.138(8) Uani 1 4 d S
O1 O 0.5980(5) 0.3639(5) -0.0331(11) 0.062(4) Uiso 0.50 1 d P

loop_
_atom_site_aniso_label
_atom_site_aniso_U_11
_atom_site_aniso_U_22
_atom_site_aniso_U_33
_atom_site_aniso_U_23
_atom_site_aniso_U_13
_atom_site_aniso_U_12
Cd1 0.0262(4) 0.0301(4) 0.0308(4) -0.0012(3) -0.0003(3) -0.0003(3)
N1 0.034(5) 0.040(5) 0.019(5) -0.004(4) -0.008(4) 0.003(4)
C1 0.042(6) 0.037(6) 0.037(7) 0.004(5) -0.015(5) 0.009(5)
N2 0.029(4) 0.035(5) 0.026(5) -0.002(4) 0.000(4) -0.005(4)
C2 0.040(6) 0.042(6) 0.028(6) 0.000(5) -0.014(5) 0.002(5)
N3 0.037(5) 0.056(5) 0.032(5) -0.014(4) -0.002(4) 0.008(4)
C3 0.025(5) 0.034(5) 0.025(6) -0.003(5) 0.008(5) -0.006(4)
N4 0.059(6) 0.064(6) 0.021(5) 0.002(5) 0.009(4) 0.022(5)
C4 0.020(5) 0.032(5) 0.030(6) 0.007(4) 0.000(4) -0.001(4)
N5 0.029(4) 0.030(4) 0.026(4) 0.002(4) 0.005(3) -0.002(3)
C5 0.023(5) 0.038(6) 0.020(5) 0.006(5) -0.002(4) -0.007(5)
N6 0.030(4) 0.025(4) 0.023(4) -0.002(3) -0.002(4) 0.002(3)
C6 0.015(5) 0.038(6) 0.025(6) 0.000(5) 0.001(4) -0.006(4)
N7 0.057(5) 0.036(5) 0.035(5) 0.006(4) 0.002(4) -0.015(4)
C7 0.034(5) 0.043(6) 0.019(6) -0.002(5) -0.002(4) 0.009(4)
N8 0.031(5) 0.058(5) 0.031(5) 0.004(4) -0.002(4) 0.007(4)
C8 0.029(5) 0.047(7) 0.028(6) 0.005(6) 0.004(4) 0.000(5)
N9 0.028(4) 0.034(5) 0.025(5) -0.003(4) 0.006(3) 0.002(3)
C9 0.033(5) 0.055(7) 0.012(5) 0.001(5) -0.002(4) -0.003(5)
N10 0.035(4) 0.033(5) 0.027(5) 0.001(4) 0.004(4) -0.006(4)
C10 0.030(6) 0.053(7) 0.033(7) -0.008(6) 0.003(5) -0.004(5)
N11 0.106(8) 0.067(7) 0.029(5) 0.010(5) 0.007(5) 0.010(6)
C11 0.038(6) 0.035(6) 0.023(5) 0.003(5) 0.004(5) 0.007(5)
N12 0.066(6) 0.037(5) 0.032(5) -0.010(4) 0.007(4) -0.009(4)
C12 0.053(7) 0.024(5) 0.019(5) 0.001(4) 0.011(5) 0.004(5)
C13 0.037(6) 0.035(6) 0.030(6) -0.009(5) 0.011(5) -0.007(5)
C14 0.031(5) 0.034(6) 0.024(5) -0.003(5) 0.004(4) -0.001(4)
C16 0.021(5) 0.032(5) 0.016(5) -0.008(4) 0.000(4) -0.004(4)
C17 0.029(6) 0.026(5) 0.019(5) -0.005(4) 0.006(4) -0.004(4)
C18 0.029(6) 0.035(6) 0.023(5) -0.011(5) 0.000(4) 0.003(5)
C19 0.036(6) 0.024(5) 0.021(5) -0.003(4) -0.005(4) -0.002(4)
C21 0.024(5) 0.044(6) 0.038(7) -0.007(6) 0.005(5) 0.004(4)
C22 0.038(6) 0.062(8) 0.021(6) -0.003(6) 0.007(5) -0.004(5)
C23 0.044(6) 0.061(8) 0.029(7) 0.010(6) -0.001(5) 0.001(5)
C24 0.046(6) 0.044(6) 0.023(6) 0.001(5) 0.000(5) -0.003(5)
C25 0.018(5) 0.043(6) 0.020(5) 0.002(5) 0.002(4) -0.004(4)
C26 0.018(5) 0.033(6) 0.028(6) 0.005(5) -0.001(4) -0.001(4)
C27 0.035(5) 0.032(6) 0.022(6) 0.003(4) 0.001(4) -0.001(4)
C28 0.029(5) 0.025(6) 0.040(7) 0.000(5) -0.001(5) 0.002(4)
C29 0.048(6) 0.039(6) 0.024(6) -0.008(5) 0.005(5) 0.002(5)
C30 0.037(6) 0.044(6) 0.032(6) 0.008(5) 0.013(5) -0.002(5)
Cl3 0.121(4) 0.105(4) 0.085(4) 0.003(3) -0.017(3) 0.031(3)
Cl2 0.117(6) 0.191(8) 0.014(3) -0.023(4) 0.008(3) -0.053(6)
Cl1 0.0305(16) 0.0305(16) 0.081(4) 0.000 0.000 0.000
O3 0.062(5) 0.124(7) 0.049(5) -0.019(5) -0.021(4) -0.015(5)
O2 0.043(4) 0.070(5) 0.116(7) -0.037(5) -0.012(5) 0.007(4)
Cl4 0.240(12) 0.150(8) 0.043(4) -0.004(5) 0.034(6) 0.066(8)
O4 0.141(12) 0.141(12) 0.13(2) 0.000 0.000 0.000

loop_
_atom_type_symbol
_atom_type_description
_atom_type_scat_dispersion_real
_atom_type_scat_dispersion_imag
_atom_type_scat_source
C C 0.0033 0.0016 'International Tables Vol C Tables 4.2.6.8 and 6.1.1.4'
H H 0.0000 0.0000 'International Tables Vol C Tables 4.2.6.8 and 6.1.1.4'
N N 0.0061 0.0033 'International Tables Vol C Tables 4.2.6.8 and 6.1.1.4'
Cd Cd -0.8075 1.2024 'International Tables Vol C Tables 4.2.6.8 and 6.1.1.4'
Cl Cl 0.1484 0.1585 'International Tables Vol C Tables 4.2.6.8 and 6.1.1.4'
O O 0.0106 0.0060 'International Tables Vol C Tables 4.2.6.8 and 6.1.1.4'

loop_
_geom_angle_atom_site_label_1
_geom_angle_atom_site_label_2
_geom_angle_atom_site_label_3
_geom_angle
N1 Cd1 N10 158.5(2)
N1 Cd1 N9 95.9(3)
N10 Cd1 N9 71.9(2)
N1 Cd1 N2 72.0(2)
N10 Cd1 N2 95.8(3)
N9 Cd1 N2 112.0(2)
N1 Cd1 N5 91.8(2)
N10 Cd1 N5 105.8(2)
N9 Cd1 N5 159.3(2)
N2 Cd1 N5 88.7(2)
N1 Cd1 N6 105.0(2)
N10 Cd1 N6 92.5(2)
N9 Cd1 N6 88.4(2)
N2 Cd1 N6 159.5(2)
N5 Cd1 N6 71.0(2)
C1 N1 C5 116.2(8)
C1 N1 Cd1 126.4(6)
C5 N1 Cd1 116.3(5)
N1 C1 C2 124.7(8)
C6 N2 C10 116.6(8)
C6 N2 Cd1 112.9(5)
C10 N2 Cd1 124.3(6)
C1 C2 C3 118.7(8)
N3 C3 C2 121.8(8)
N3 C3 C4 120.9(8)
C2 C3 C4 117.3(8)
C5 C4 C3 119.6(8)
C11 N5 C15 117.1(7)
C11 N5 Cd1 123.7(6)
C15 N5 Cd1 115.5(5)
N1 C5 C4 123.4(8)
N1 C5 C6 115.3(8)
C4 C5 C6 121.3(8)
C20 N6 C16 117.4(7)
C20 N6 Cd1 124.0(6)
C16 N6 Cd1 115.4(5)
N2 C6 C7 122.3(8)
N2 C6 C5 116.6(8)
C7 C6 C5 121.1(8)
C6 C7 C8 120.3(9)
N4 C8 C9 121.4(9)
N4 C8 C7 121.3(9)
C9 C8 C7 117.2(9)
C21 N9 C25 116.3(8)
C21 N9 Cd1 124.1(6)
C25 N9 Cd1 114.5(5)
C10 C9 C8 119.5(9)
C26 N10 C30 114.1(6)
C26 N10 Cd1 116.0(6)
C30 N10 Cd1 128.8(5)
N2 C10 C9 123.9(9)
N5 C11 C12 124.6(9)
C11 C12 C13 119.6(8)
N7 C13 C14 123.7(9)
N7 C13 C12 120.8(9)
C14 C13 C12 115.5(8)
C15 C14 C13 121.5(8)
N5 C15 C14 121.6(8)
N5 C15 C16 116.6(7)
C14 C15 C16 121.8(8)
N6 C16 C17 121.1(8)
N6 C16 C15 116.3(7)
C17 C16 C15 122.6(8)
C16 C17 C18 120.7(8)
N8 C18 C17 122.6(8)
N8 C18 C19 120.3(8)
C17 C18 C19 117.1(8)
C20 C19 C18 118.3(8)
N6 C20 C19 125.4(8)
N9 C21 C22 125.5(9)
C21 C22 C23 118.8(9)
N11 C23 C24 121.8(10)
N11 C23 C22 121.2(9)
C24 C23 C22 117.0(9)
C25 C24 C23 119.8(9)
N9 C25 C24 122.5(8)
N9 C25 C26 116.6(8)
C24 C25 C26 120.8(8)
N10 C26 C27 123.1(8)
N10 C26 C25 116.5(8)
C27 C26 C25 120.4(8)
C26 C27 C28 120.2(8)
N12 C28 C27 121.1(8)
N12 C28 C29 122.7(9)
C27 C28 C29 116.2(8)
C30 C29 C28 118.1(8)
C29 C30 N10 128.1(6)

loop_
_geom_bond_atom_site_label_1
_geom_bond_atom_site_label_2
_geom_bond_distance
Cd1 N1 2.321(7)
Cd1 N10 2.334(7)
Cd1 N9 2.340(7)
Cd1 N2 2.349(7)
Cd1 N5 2.360(7)
Cd1 N6 2.360(7)
N1 C1 1.334(11)
N1 C5 1.353(11)
C1 C2 1.381(13)
N2 C6 1.351(11)
N2 C10 1.367(11)
C2 C3 1.386(12)
N3 C3 1.361(11)
C3 C4 1.405(12)
N4 C8 1.344(12)
C4 C5 1.369(12)
N5 C11 1.332(11)
N5 C15 1.355(10)
C5 C6 1.492(12)
N6 C20 1.323(10)
N6 C16 1.368(10)
C6 C7 1.385(12)
N7 C13 1.351(11)
C7 C8 1.402(13)
N8 C18 1.364(11)
C8 C9 1.388(13)
N9 C21 1.340(11)
N9 C25 1.352(11)
C9 C10 1.367(13)
N10 C26 1.338(11)
N10 C30 1.361(8)
N11 C23 1.372(13)
C11 C12 1.358(12)
N12 C28 1.341(11)
C12 C13 1.409(13)
C13 C14 1.396(13)
C14 C15 1.374(12)
C15 C16 1.468(12)
C16 C17 1.376(12)
C17 C18 1.400(12)
C18 C19 1.403(12)
C19 C20 1.363(11)
C21 C22 1.350(13)
C22 C23 1.406(14)
C23 C24 1.398(13)
C24 C25 1.387(12)
C25 C26 1.490(12)
C26 C27 1.386(12)
C27 C28 1.405(12)
C28 C29 1.412(13)
C29 C30 1.314(10)
